data_7015582
loop_
_publ_author_name
'Oliver, Katie'
'White, Andrew J. P.'
'Hogarth, Graeme'
'Wilton-Ely, James D E T'

_publ_section_title
;
 Multimetallic complexes of group 10 and 11 metals based on polydentate
 dithiocarbamate ligands.
;
_journal_issue 22
_journal_name_full 'Dalton transactions (Cambridge, England : 2003)'
_journal_page_first 5852
_journal_page_last 5864
_journal_paper_doi 10.1039/c0dt01745k
_journal_volume 40
_journal_year 2011
_chemical_formula_moiety 'C54 H48 Au2 N2 P2 S4, 2(C H2 Cl2), 0.5(C2 H6 O)'
_chemical_formula_sum 'C57 H55 Au2 Cl4 N2 O0.5 P2 S4'
_chemical_formula_weight 1501.94
_space_group_IT_number 2
_symmetry_cell_setting triclinic
_symmetry_space_group_name_Hall '-P 1'
_symmetry_space_group_name_H-M 'P -1'
_atom_sites_solution_hydrogens geom
_atom_sites_solution_primary direct
_atom_sites_solution_secondary difmap
_audit_creation_method SHELXL-97
_cell_angle_alpha 93.738(2)
_cell_angle_beta 105.979(3)
_cell_angle_gamma 102.402(3)
_cell_formula_units_Z 1
_cell_length_a 9.0346(3)
_cell_length_b 12.1805(3)
_cell_length_c 14.0257(4)
_cell_measurement_reflns_used 8716
_cell_measurement_temperature 173
_cell_measurement_theta_max 32.6893
_cell_measurement_theta_min 3.0413
_cell_volume 1436.45(8)
_computing_cell_refinement 'CrysAlis RED, Oxford Diffraction Ltd'
_computing_data_collection 'CrysAlis CCD, Oxford Diffraction Ltd'
_computing_data_reduction 'CrysAlis RED, Oxford Diffraction Ltd'
_computing_molecular_graphics 'Bruker SHELXTL'
_computing_publication_material 'Bruker SHELXTL'
_computing_structure_refinement 'SHELXL-97 (Sheldrick, 1997)'
_computing_structure_solution 'SHELXS-97 (Sheldrick, 1990)'
_diffrn_ambient_temperature 173
_diffrn_detector_area_resol_mean 15.9825
_diffrn_measured_fraction_theta_full 0.988
_diffrn_measured_fraction_theta_max 0.884
_diffrn_measurement_device_type 'OD Xcalibur 3'
_diffrn_measurement_method 'omega scans'
_diffrn_radiation_monochromator graphite
_diffrn_radiation_source 'Enhance (Mo) X-ray Source'
_diffrn_radiation_type MoK\a
_diffrn_radiation_wavelength 0.71073
_diffrn_reflns_av_R_equivalents 0.0296
_diffrn_reflns_av_sigmaI/netI 0.0628
_diffrn_reflns_limit_h_max 12
_diffrn_reflns_limit_h_min -13
_diffrn_reflns_limit_k_max 16
_diffrn_reflns_limit_k_min -18
_diffrn_reflns_limit_l_max 21
_diffrn_reflns_limit_l_min -15
_diffrn_reflns_number 16291
_diffrn_reflns_theta_full 31.00
_diffrn_reflns_theta_max 32.75
_diffrn_reflns_theta_min 3.05
_diffrn_standards_number 0
_exptl_absorpt_coefficient_mu 5.528
_exptl_absorpt_correction_T_max 0.685
_exptl_absorpt_correction_T_min 0.331
_exptl_absorpt_correction_type analytical
_exptl_absorpt_process_details
;
CrysAlisPro, Oxford Diffraction Ltd.,
Version 1.171.33.48 (release 15-09-2009 CrysAlis171 .NET)
(compiled Sep 15 2009,11:49:04)
Analytical numeric absorption correction using a multifaceted crystal
model based on expressions derived by R.C. Clark & J.S. Reid.
(Clark, R. C. & Reid, J. S. (1995). Acta Cryst. A51, 887-897)
;
_exptl_crystal_colour Colourless
_exptl_crystal_density_diffrn 1.736
_exptl_crystal_density_method 'not measured'
_exptl_crystal_description plates
_exptl_crystal_F_000 735
_exptl_crystal_size_max 0.31
_exptl_crystal_size_mid 0.24
_exptl_crystal_size_min 0.08
_refine_diff_density_max 2.746
_refine_diff_density_min -1.154
_refine_diff_density_rms 0.146
_refine_ls_extinction_method none
_refine_ls_goodness_of_fit_ref 1.030
_refine_ls_hydrogen_treatment constr
_refine_ls_matrix_type full
_refine_ls_number_parameters 341
_refine_ls_number_reflns 9388
_refine_ls_number_restraints 25
_refine_ls_restrained_S_all 1.034
_refine_ls_R_factor_all 0.0497
_refine_ls_R_factor_gt 0.0344
_refine_ls_shift/su_max 0.001
_refine_ls_shift/su_mean 0.000
_refine_ls_structure_factor_coef Fsqd
_refine_ls_weighting_details 'calc w=1/[\s^2^(Fo^2^)+(0.0382P)^2^+0.0000P] where P=(Fo^2^+2Fc^2^)/3'
_refine_ls_weighting_scheme calc
_refine_ls_wR_factor_gt 0.0816
_refine_ls_wR_factor_ref 0.0833
_reflns_number_gt 7186
_reflns_number_total 9388
_reflns_threshold_expression >2sigma(I)
_cod_data_source_file c0dt01745k.txt
_cod_data_source_block 6
_cod_original_sg_symbol_H-M P-1
_cod_original_formula_sum 'C57 H55 Au2 Cl4 N2 O0.50 P2 S4'
_cod_database_code 7015582

loop_
_symmetry_equiv_pos_as_xyz
'x, y, z'
'-x, -y, -z'

loop_
_atom_site_label
_atom_site_type_symbol
_atom_site_fract_x
_atom_site_fract_y
_atom_site_fract_z
_atom_site_U_iso_or_equiv
_atom_site_adp_type
_atom_site_occupancy
_atom_site_symmetry_multiplicity
_atom_site_calc_flag
_atom_site_refinement_flags
_atom_site_disorder_assembly
_atom_site_disorder_group
Au1 Au 0.446864(18) 0.912377(13) 0.340038(13) 0.02586(5) Uani 1 1 d . . .
S1 S 0.62133(11) 0.85520(7) 0.47189(7) 0.02345(19) Uani 1 1 d . . .
C2 C 0.5523(4) 0.7090(3) 0.4350(3) 0.0224(7) Uani 1 1 d . . .
S3 S 0.40196(13) 0.65382(9) 0.32894(8) 0.0332(2) Uani 1 1 d . . .
N4 N 0.6251(4) 0.6425(2) 0.4946(2) 0.0234(7) Uani 1 1 d . . .
C5 C 0.5664(5) 0.5179(3) 0.4752(3) 0.0274(8) Uani 1 1 d . . .
H5A H 0.6543 0.4817 0.5030 0.033 Uiso 1 1 calc R . .
H5B H 0.5245 0.4930 0.4022 0.033 Uiso 1 1 calc R . .
C6 C 0.7563(4) 0.6877(3) 0.5862(3) 0.0238(8) Uani 1 1 d . . .
H6A H 0.7615 0.6287 0.6316 0.029 Uiso 1 1 calc R . .
H6B H 0.7340 0.7531 0.6205 0.029 Uiso 1 1 calc R . .
C7 C 0.9161(4) 0.7251(3) 0.5682(3) 0.0239(8) Uani 1 1 d . . .
C8 C 1.0178(5) 0.8266(4) 0.6186(4) 0.0344(10) Uani 1 1 d . . .
H8A H 0.9856 0.8728 0.6625 0.041 Uiso 1 1 calc R . .
C9 C 1.1679(5) 0.8614(4) 0.6053(4) 0.0436(12) Uani 1 1 d . . .
H9A H 1.2375 0.9310 0.6405 0.052 Uiso 1 1 calc R . .
C10 C 1.2154(5) 0.7961(4) 0.5417(4) 0.0404(11) Uani 1 1 d . . .
H10A H 1.3172 0.8200 0.5326 0.049 Uiso 1 1 calc R . .
C11 C 1.1157(5) 0.6973(4) 0.4922(4) 0.0415(11) Uani 1 1 d . . .
H11A H 1.1491 0.6516 0.4486 0.050 Uiso 1 1 calc R . .
C12 C 0.9632(5) 0.6601(4) 0.5035(4) 0.0352(10) Uani 1 1 d . . .
H12A H 0.8939 0.5910 0.4670 0.042 Uiso 1 1 calc R . .
P13 P 0.27302(12) 0.96086(8) 0.21122(8) 0.0242(2) Uani 1 1 d . . .
C14 C 0.2857(5) 0.9041(4) 0.0913(3) 0.0292(8) Uani 1 1 d . . .
C15 C 0.2943(7) 0.7918(4) 0.0783(4) 0.0503(13) Uani 1 1 d . . .
H15A H 0.3004 0.7481 0.1322 0.060 Uiso 1 1 calc R . .
C16 C 0.2940(9) 0.7440(5) -0.0152(5) 0.073(2) Uani 1 1 d . . .
H16A H 0.2941 0.6661 -0.0253 0.088 Uiso 1 1 calc R . .
C17 C 0.2935(6) 0.8066(5) -0.0918(4) 0.0490(13) Uani 1 1 d . . .
H17A H 0.2965 0.7736 -0.1542 0.059 Uiso 1 1 calc R . .
C18 C 0.2886(6) 0.9180(5) -0.0779(4) 0.0451(12) Uani 1 1 d . . .
H18A H 0.2880 0.9623 -0.1312 0.054 Uiso 1 1 calc R . .
C19 C 0.2843(5) 0.9668(4) 0.0133(3) 0.0355(10) Uani 1 1 d . . .
H19A H 0.2805 1.0441 0.0218 0.043 Uiso 1 1 calc R . .
C20 C 0.0707(5) 0.9003(3) 0.2128(3) 0.0270(8) Uani 1 1 d . . .
C21 C -0.0518(5) 0.8518(4) 0.1265(3) 0.0353(10) Uani 1 1 d . . .
H21A H -0.0319 0.8479 0.0635 0.042 Uiso 1 1 calc R . .
C22 C -0.2041(5) 0.8090(4) 0.1330(4) 0.0408(11) Uani 1 1 d . . .
H22A H -0.2888 0.7763 0.0743 0.049 Uiso 1 1 calc R . .
C23 C -0.2318(6) 0.8143(4) 0.2257(4) 0.0452(12) Uani 1 1 d . . .
H23A H -0.3358 0.7862 0.2302 0.054 Uiso 1 1 calc R . .
C24 C -0.1104(6) 0.8594(4) 0.3097(4) 0.0437(12) Uani 1 1 d . . .
H24A H -0.1302 0.8615 0.3728 0.052 Uiso 1 1 calc R . .
C25 C 0.0415(5) 0.9025(4) 0.3050(3) 0.0344(9) Uani 1 1 d . . .
H25A H 0.1256 0.9334 0.3645 0.041 Uiso 1 1 calc R . .
C26 C 0.2860(5) 1.1109(3) 0.2042(3) 0.0263(8) Uani 1 1 d . . .
C27 C 0.1525(5) 1.1503(4) 0.1589(3) 0.0329(9) Uani 1 1 d . . .
H27A H 0.0508 1.0991 0.1357 0.040 Uiso 1 1 calc R . .
C28 C 0.1690(6) 1.2640(4) 0.1480(4) 0.0415(11) Uani 1 1 d . . .
H28A H 0.0787 1.2909 0.1165 0.050 Uiso 1 1 calc R . .
C29 C 0.3180(7) 1.3390(4) 0.1832(4) 0.0484(14) Uani 1 1 d . . .
H29A H 0.3293 1.4171 0.1759 0.058 Uiso 1 1 calc R . .
C30 C 0.4468(6) 1.3009(4) 0.2279(4) 0.0424(12) Uani 1 1 d . . .
H30A H 0.5479 1.3529 0.2514 0.051 Uiso 1 1 calc R . .
C31 C 0.4343(5) 1.1869(4) 0.2401(3) 0.0343(9) Uani 1 1 d . . .
H31A H 0.5255 1.1615 0.2725 0.041 Uiso 1 1 calc R . .
C40 C 0.9654(9) 0.5816(5) 0.2206(5) 0.0544(17) Uani 0.875(4) 1 d PDU A 1
H40A H 0.8743 0.6169 0.2111 0.065 Uiso 0.875(4) 1 calc PR A 1
H40B H 1.0607 0.6367 0.2648 0.065 Uiso 0.875(4) 1 calc PR A 1
Cl1 Cl 0.9944(4) 0.55108(19) 0.10656(18) 0.0856(8) Uani 0.875(4) 1 d PDU A 1
Cl2 Cl 0.9286(2) 0.45868(13) 0.27756(14) 0.0640(6) Uani 0.875(4) 1 d PDU A 1
C40' C 0.961(4) 0.527(5) 0.207(2) 0.062(6) Uiso 0.125(4) 1 d PDU A 2
H40C H 1.0435 0.5926 0.2485 0.075 Uiso 0.125(4) 1 calc PR A 2
H40D H 1.0051 0.4597 0.2088 0.075 Uiso 0.125(4) 1 calc PR A 2
Cl1' Cl 0.898(3) 0.5557(17) 0.0849(13) 0.089(4) Uiso 0.125(4) 1 d PDU A 2
Cl2' Cl 0.795(2) 0.5028(16) 0.2503(14) 0.103(4) Uiso 0.125(4) 1 d PDU A 2
O50 O 0.576(4) 0.550(2) 0.162(2) 0.134(10) Uiso 0.25 1 d P B -1
C51 C 0.469(5) 0.572(3) 0.076(3) 0.111(12) Uiso 0.25 1 d P B -1
H51A H 0.4938 0.6517 0.0631 0.133 Uiso 0.25 1 calc PR B -1
H51B H 0.3563 0.5466 0.0745 0.133 Uiso 0.25 1 calc PR B -1
C52 C 0.522(9) 0.488(7) 0.008(6) 0.132(15) Uiso 0.25 1 d P B -1
H52A H 0.4578 0.4823 -0.0622 0.198 Uiso 0.25 1 calc PR B -1
H52B H 0.5060 0.4128 0.0297 0.198 Uiso 0.25 1 calc PR B -1
H52C H 0.6341 0.5171 0.0133 0.198 Uiso 0.25 1 calc PR B -1

loop_
_atom_site_aniso_label
_atom_site_aniso_U_11
_atom_site_aniso_U_22
_atom_site_aniso_U_33
_atom_site_aniso_U_23
_atom_site_aniso_U_13
_atom_site_aniso_U_12
Au1 0.02104(7) 0.02857(8) 0.02866(9) 0.00618(6) 0.00654(5) 0.00781(5)
S1 0.0197(4) 0.0197(4) 0.0285(5) 0.0035(4) 0.0045(4) 0.0029(3)
C2 0.0194(17) 0.0199(16) 0.028(2) 0.0019(15) 0.0101(15) 0.0019(14)
S3 0.0278(5) 0.0285(5) 0.0335(6) 0.0014(4) -0.0008(4) 0.0000(4)
N4 0.0178(15) 0.0212(14) 0.0299(18) 0.0054(13) 0.0075(13) 0.0007(12)
C5 0.026(2) 0.0196(17) 0.037(2) 0.0038(16) 0.0129(17) 0.0035(15)
C6 0.0255(18) 0.0244(17) 0.024(2) 0.0069(15) 0.0097(15) 0.0072(15)
C7 0.0178(17) 0.0286(18) 0.025(2) 0.0078(15) 0.0054(14) 0.0053(15)
C8 0.024(2) 0.032(2) 0.044(3) -0.0001(19) 0.0115(18) 0.0015(17)
C9 0.023(2) 0.047(3) 0.055(3) 0.006(2) 0.011(2) -0.003(2)
C10 0.0179(19) 0.060(3) 0.045(3) 0.014(2) 0.0114(18) 0.008(2)
C11 0.030(2) 0.065(3) 0.038(3) 0.007(2) 0.0169(19) 0.020(2)
C12 0.027(2) 0.041(2) 0.038(3) -0.001(2) 0.0122(18) 0.0066(19)
P13 0.0229(5) 0.0277(5) 0.0230(5) 0.0031(4) 0.0073(4) 0.0080(4)
C14 0.0213(18) 0.037(2) 0.029(2) -0.0023(17) 0.0100(15) 0.0063(16)
C15 0.067(4) 0.036(2) 0.052(3) -0.002(2) 0.030(3) 0.008(2)
C16 0.095(5) 0.036(3) 0.082(5) -0.010(3) 0.037(4) -0.008(3)
C17 0.047(3) 0.063(3) 0.036(3) -0.012(2) 0.024(2) 0.002(3)
C18 0.042(3) 0.064(3) 0.033(3) -0.002(2) 0.018(2) 0.012(2)
C19 0.039(2) 0.044(2) 0.028(2) 0.0027(19) 0.0144(18) 0.015(2)
C20 0.028(2) 0.0265(18) 0.029(2) 0.0059(16) 0.0105(16) 0.0080(16)
C21 0.031(2) 0.040(2) 0.032(2) 0.0072(19) 0.0074(18) 0.0045(19)
C22 0.024(2) 0.047(3) 0.046(3) 0.009(2) 0.0051(19) 0.0023(19)
C23 0.029(2) 0.047(3) 0.065(4) 0.016(3) 0.023(2) 0.008(2)
C24 0.050(3) 0.050(3) 0.048(3) 0.015(2) 0.034(2) 0.022(2)
C25 0.037(2) 0.040(2) 0.033(2) 0.0082(19) 0.0160(19) 0.0146(19)
C26 0.030(2) 0.0309(19) 0.0205(19) 0.0030(16) 0.0092(15) 0.0100(16)
C27 0.035(2) 0.033(2) 0.029(2) -0.0002(17) 0.0046(17) 0.0126(18)
C28 0.057(3) 0.039(2) 0.033(3) 0.007(2) 0.009(2) 0.026(2)
C29 0.079(4) 0.031(2) 0.048(3) 0.010(2) 0.036(3) 0.017(3)
C30 0.045(3) 0.032(2) 0.054(3) -0.001(2) 0.030(2) 0.001(2)
C31 0.029(2) 0.039(2) 0.036(2) 0.0031(19) 0.0147(18) 0.0063(18)
C40 0.063(4) 0.034(3) 0.064(4) 0.006(3) 0.015(3) 0.011(3)
Cl1 0.111(2) 0.0693(12) 0.0746(15) -0.0020(11) 0.0431(15) 0.0014(14)
Cl2 0.0794(13) 0.0451(8) 0.0637(11) 0.0090(7) 0.0182(9) 0.0107(8)

loop_
_atom_type_symbol
_atom_type_description
_atom_type_scat_dispersion_real
_atom_type_scat_dispersion_imag
_atom_type_scat_source
C C 0.0033 0.0016 'International Tables Vol C Tables 4.2.6.8 and 6.1.1.4'
H H 0.0000 0.0000 'International Tables Vol C Tables 4.2.6.8 and 6.1.1.4'
N N 0.0061 0.0033 'International Tables Vol C Tables 4.2.6.8 and 6.1.1.4'
P P 0.1023 0.0942 'International Tables Vol C Tables 4.2.6.8 and 6.1.1.4'
S S 0.1246 0.1234 'International Tables Vol C Tables 4.2.6.8 and 6.1.1.4'
Au Au -2.0133 8.8022 'International Tables Vol C Tables 4.2.6.8 and 6.1.1.4'
Cl Cl 0.1484 0.1585 'International Tables Vol C Tables 4.2.6.8 and 6.1.1.4'
O O 0.0106 0.0060 'International Tables Vol C Tables 4.2.6.8 and 6.1.1.4'

loop_
_geom_angle_atom_site_label_1
_geom_angle_atom_site_label_2
_geom_angle_atom_site_label_3
_geom_angle
_geom_angle_site_symmetry_1
_geom_angle_site_symmetry_3
_geom_angle_publ_flag
P13 Au1 S1 177.86(3) . . ?
P13 Au1 S3 111.96(3) . . ?
S1 Au1 S3 65.96(3) . . ?
C2 S1 Au1 97.67(14) . . ?
N4 C2 S3 121.6(3) . . ?
N4 C2 S1 116.6(3) . . ?
S3 C2 S1 121.8(2) . . ?
C2 S3 Au1 74.60(13) . . ?
C2 N4 C6 122.9(3) . . ?
C2 N4 C5 120.8(3) . . ?
C6 N4 C5 116.1(3) . . ?
N4 C5 C5 108.9(4) . 2_666 ?
N4 C6 C7 113.8(3) . . ?
C12 C7 C8 119.3(4) . . ?
C12 C7 C6 121.5(4) . . ?
C8 C7 C6 119.2(4) . . ?
C7 C8 C9 120.2(4) . . ?
C10 C9 C8 120.5(4) . . ?
C11 C10 C9 119.2(4) . . ?
C10 C11 C12 121.6(5) . . ?
C7 C12 C11 119.1(4) . . ?
C26 P13 C14 105.04(19) . . ?
C26 P13 C20 105.52(18) . . ?
C14 P13 C20 106.03(19) . . ?
C26 P13 Au1 117.87(14) . . ?
C14 P13 Au1 111.76(14) . . ?
C20 P13 Au1 109.81(13) . . ?
C19 C14 C15 119.1(4) . . ?
C19 C14 P13 122.8(3) . . ?
C15 C14 P13 118.1(4) . . ?
C14 C15 C16 119.3(5) . . ?
C17 C16 C15 121.3(6) . . ?
C16 C17 C18 119.2(5) . . ?
C17 C18 C19 120.7(5) . . ?
C14 C19 C18 120.4(5) . . ?
C21 C20 C25 119.8(4) . . ?
C21 C20 P13 122.6(3) . . ?
C25 C20 P13 117.6(3) . . ?
C20 C21 C22 119.6(4) . . ?
C23 C22 C21 119.8(5) . . ?
C24 C23 C22 120.1(4) . . ?
C23 C24 C25 121.1(5) . . ?
C24 C25 C20 119.6(5) . . ?
C31 C26 C27 119.7(4) . . ?
C31 C26 P13 118.7(3) . . ?
C27 C26 P13 121.5(3) . . ?
C28 C27 C26 119.9(4) . . ?
C27 C28 C29 119.9(5) . . ?
C30 C29 C28 120.2(4) . . ?
C29 C30 C31 121.4(5) . . ?
C26 C31 C30 119.0(4) . . ?
Cl1 C40 Cl2 111.2(4) . . ?
Cl1' C40' Cl2' 107.2(15) . . ?
O50 C51 C52 90(4) . . ?

loop_
_geom_bond_atom_site_label_1
_geom_bond_atom_site_label_2
_geom_bond_distance
_geom_bond_site_symmetry_2
_geom_bond_publ_flag
Au1 P13 2.2483(10) . ?
Au1 S1 2.3290(10) . ?
Au1 S3 3.0756(10) . ?
S1 C2 1.747(4) . ?
C2 N4 1.343(5) . ?
C2 S3 1.695(4) . ?
N4 C6 1.465(5) . ?
N4 C5 1.476(5) . ?
C5 C5 1.545(8) 2_666 ?
C6 C7 1.513(5) . ?
C7 C12 1.377(6) . ?
C7 C8 1.383(6) . ?
C8 C9 1.399(6) . ?
C9 C10 1.370(7) . ?
C10 C11 1.351(7) . ?
C11 C12 1.411(6) . ?
P13 C26 1.817(4) . ?
P13 C14 1.819(4) . ?
P13 C20 1.826(4) . ?
C14 C19 1.373(6) . ?
C14 C15 1.390(6) . ?
C15 C16 1.398(8) . ?
C16 C17 1.357(8) . ?
C17 C18 1.370(8) . ?
C18 C19 1.389(7) . ?
C20 C21 1.387(6) . ?
C20 C25 1.388(6) . ?
C21 C22 1.394(6) . ?
C22 C23 1.389(7) . ?
C23 C24 1.356(8) . ?
C24 C25 1.382(7) . ?
C26 C31 1.393(6) . ?
C26 C27 1.398(6) . ?
C27 C28 1.385(6) . ?
C28 C29 1.392(7) . ?
C29 C30 1.353(8) . ?
C30 C31 1.394(6) . ?
C40 Cl1 1.720(7) . ?
C40 Cl2 1.755(6) . ?
C40' Cl1' 1.726(17) . ?
C40' Cl2' 1.741(17) . ?
O50 C51 1.40(5) . ?
C51 C52 1.59(9) . ?
